data_7034575
loop_
_publ_author_name
'Toyoda, Ryojun'
'Tsuchiya, Mizuho'
'Sakamoto, Ryota'
'Matsuoka, Ryota'
'Wu, Kuo-Hui'
'Hattori, Yohei'
'Nishihara, Hiroshi'

_publ_section_title
;
 Heteroleptic bis(dipyrrinato)copper(ii) and nickel(ii) complexes.
;
_journal_issue 34
_journal_name_full 'Dalton transactions (Cambridge, England : 2003)'
_journal_page_first 15103
_journal_page_last 15106
_journal_paper_doi 10.1039/c5dt00724k
_journal_volume 44
_journal_year 2015
_chemical_formula_moiety 'C52 H46 Cu N4'
_chemical_formula_sum 'C52 H46 Cu N4'
_chemical_formula_weight 790.51
_chemical_name_systematic 'heteroleptic bis(dipyrrinato)copper'
_space_group_IT_number 2
_symmetry_cell_setting triclinic
_symmetry_Int_Tables_number 2
_symmetry_space_group_name_Hall '-P 1'
_symmetry_space_group_name_H-M 'P -1'
_atom_sites_solution_hydrogens geom
_atom_sites_solution_primary direct
_atom_sites_solution_secondary difmap
_audit_update_record
;
2015-02-06 deposited with the CCDC.
2015-03-20 downloaded from the CCDC.
;
_cell_angle_alpha 87.690(9)
_cell_angle_beta 89.191(9)
_cell_angle_gamma 88.2546(10)
_cell_formula_units_Z 2
_cell_length_a 8.024(3)
_cell_length_b 12.015(5)
_cell_length_c 21.266(9)
_cell_measurement_reflns_used 6110
_cell_measurement_temperature 93
_cell_measurement_theta_max 27.50
_cell_measurement_theta_min 3.00
_cell_volume 2047.4(14)
_computing_cell_refinement 'CrystalClear-SM Expert 2.0 r3'
_computing_data_collection 'CrystalClear-SM Expert 2.0 r3 (Rigaku, 2009)'
_computing_data_reduction 'CrystalClear-SM Expert 2.0 r3'
_computing_molecular_graphics 'CrystalStructure 4.0'
_computing_publication_material 'CrystalStructure 4.0 (Rigaku, 2010)'
_computing_structure_refinement 'SHELXL97 (Sheldrick, 2008)'
_computing_structure_solution 'SIR92 (Altomare, et al., 1994)'
_diffrn_ambient_temperature 93
_diffrn_detector_area_resol_mean 7.111
_diffrn_measured_fraction_theta_full 0.953
_diffrn_measured_fraction_theta_max 0.953
_diffrn_measurement_device_type 'Rigaku Saturn724'
_diffrn_measurement_method \w
_diffrn_radiation_type 'Mo K\a'
_diffrn_radiation_wavelength 0.71075
_diffrn_reflns_av_R_equivalents 0.0564
_diffrn_reflns_limit_h_max 10
_diffrn_reflns_limit_h_min -10
_diffrn_reflns_limit_k_max 15
_diffrn_reflns_limit_k_min -15
_diffrn_reflns_limit_l_max 27
_diffrn_reflns_limit_l_min -18
_diffrn_reflns_number 16535
_diffrn_reflns_theta_full 27.50
_diffrn_reflns_theta_max 27.50
_diffrn_standards_number 0
_exptl_absorpt_coefficient_mu 0.575
_exptl_absorpt_correction_T_max 0.972
_exptl_absorpt_correction_T_min 0.692
_exptl_absorpt_correction_type multi-scan
_exptl_absorpt_process_details 'REQAB (Rigaku, 1998)'
_exptl_crystal_colour purple
_exptl_crystal_density_diffrn 1.282
_exptl_crystal_density_method 'not measured'
_exptl_crystal_description block
_exptl_crystal_F_000 830.00
_exptl_crystal_recrystallization_method 'Re-crystallisation from solvent: dichloromethane, hexane'
_exptl_crystal_size_max 0.350
_exptl_crystal_size_mid 0.050
_exptl_crystal_size_min 0.050
_refine_diff_density_max 0.840
_refine_diff_density_min -1.010
_refine_ls_extinction_method none
_refine_ls_goodness_of_fit_ref 1.000
_refine_ls_hydrogen_treatment constr
_refine_ls_number_parameters 514
_refine_ls_number_reflns 8976
_refine_ls_number_restraints 0
_refine_ls_R_factor_gt 0.0623
_refine_ls_shift/su_max 0.000
_refine_ls_structure_factor_coef Fsqd
_refine_ls_weighting_details 'w = 1/[\s^2^(Fo^2^)+(0.1108P)^2^+0.0000P] where P=(Fo^2^+2Fc^2^)/3'
_refine_ls_weighting_scheme calc
_refine_ls_wR_factor_ref 0.2049
_reflns_number_gt 5430
_reflns_number_total 8976
_reflns_threshold_expression F^2^>2.0\s(F^2^)
_cod_data_source_file c5dt00724k2.cif
_cod_data_source_block 20140510heteroCu
_cod_depositor_comments 'Adding full bibliography for 7034575--7034576.cif.'
_cod_original_cell_volume 2047.4(15)
_cod_database_code 7034575

loop_
_symmetry_equiv_pos_site_id
_symmetry_equiv_pos_as_xyz
1 +X,+Y,+Z
2 -X,-Y,-Z

loop_
_atom_site_label
_atom_site_type_symbol
_atom_site_fract_x
_atom_site_fract_y
_atom_site_fract_z
_atom_site_U_iso_or_equiv
_atom_site_adp_type
_atom_site_occupancy
_atom_site_symmetry_multiplicity
_atom_site_calc_flag
_atom_site_refinement_flags
Cu1 Cu 0.58779(6) 0.30063(4) 0.20330(2) 0.01775(17) Uani 1.0 2 d .
N2 N 0.7077(4) 0.3882(3) 0.13918(14) 0.0128(7) Uani 1.0 2 d .
N3 N 0.6450(4) 0.2779(3) 0.29084(14) 0.0152(7) Uani 1.0 2 d .
N4 N 0.5730(4) 0.1738(3) 0.14886(14) 0.0129(7) Uani 1.0 2 d .
N5 N 0.3745(4) 0.3727(3) 0.22428(14) 0.0144(7) Uani 1.0 2 d .
C6 C 0.7168(5) 0.6661(3) 0.20489(18) 0.0162(8) Uani 1.0 2 d .
C7 C 0.8357(5) 0.4453(3) 0.04774(17) 0.0139(8) Uani 1.0 2 d .
C8 C 0.7027(5) 0.2568(3) -0.05823(18) 0.0167(8) Uani 1.0 2 d .
C9 C 0.7348(5) 0.2477(3) 0.05821(17) 0.0132(8) Uani 1.0 2 d .
C10 C 0.7607(4) 0.3540(3) 0.08091(17) 0.0118(8) Uani 1.0 2 d .
C11 C 0.7444(4) 0.4970(3) 0.14248(17) 0.0131(8) Uani 1.0 2 d .
C12 C 0.7023(5) 0.5562(3) 0.19810(17) 0.0147(8) Uani 1.0 2 d .
C13 C 0.3295(5) -0.0283(3) 0.24369(18) 0.0168(8) Uani 1.0 2 d .
C14 C 0.1669(5) 0.4711(3) 0.27674(18) 0.0176(8) Uani 1.0 2 d .
C15 C 0.1591(5) 0.3086(3) 0.41557(18) 0.0168(8) Uani 1.0 2 d .
C16 C 0.5104(5) 0.0042(3) 0.11274(18) 0.0188(9) Uani 1.0 2 d .
C17 C 0.3883(5) 0.3552(3) 0.33946(17) 0.0146(8) Uani 1.0 2 d .
C18 C 0.9248(5) 0.1942(4) -0.12697(19) 0.0230(9) Uani 1.0 2 d .
C19 C 0.3451(5) 0.4530(3) 0.44087(18) 0.0183(8) Uani 1.0 2 d .
C20 C 0.1282(5) 0.3977(4) 0.51423(18) 0.0229(9) Uani 1.0 2 d .
C21 C 0.6459(5) 0.1633(3) 0.08991(17) 0.0127(8) Uani 1.0 2 d .
C22 C 0.8261(5) 0.5347(3) 0.08562(17) 0.0144(8) Uani 1.0 2 d .
C23 C 0.5277(5) 0.3043(4) -0.04957(19) 0.0219(9) Uani 1.0 2 d .
C24 C 0.5406(5) 0.2933(3) 0.34318(17) 0.0138(8) Uani 1.0 2 d .
C25 C 0.6787(5) 0.7271(3) 0.26123(18) 0.0167(8) Uani 1.0 2 d .
C26 C 0.8013(5) 0.2266(3) -0.00624(17) 0.0138(8) Uani 1.0 2 d .
C27 C 0.4059(5) 0.0644(3) 0.22268(18) 0.0179(8) Uani 1.0 2 d .
C28 C 0.7651(5) 0.1879(4) 0.37414(18) 0.0179(8) Uani 1.0 2 d .
C29 C 0.0925(5) -0.0841(4) 0.4226(2) 0.0249(10) Uani 1.0 2 d .
C30 C 0.2954(5) 0.4138(4) 0.11306(18) 0.0224(9) Uani 1.0 2 d .
C31 C 0.9183(5) 0.1861(4) 0.2652(2) 0.0248(10) Uani 1.0 2 d .
C32 C 0.4917(5) 0.0793(3) 0.16307(18) 0.0162(8) Uani 1.0 2 d .
C33 C 0.1538(5) -0.1396(4) 0.3173(2) 0.0221(9) Uani 1.0 2 d .
C34 C 0.9631(5) 0.1792(3) -0.01445(18) 0.0167(8) Uani 1.0 2 d .
C35 C 0.2608(5) 0.4652(4) 0.49794(19) 0.0224(9) Uani 1.0 2 d .
C36 C 0.7159(5) 0.8404(3) 0.26309(19) 0.0208(9) Uani 1.0 2 d .
C37 C 0.3130(5) 0.3974(3) 0.28448(17) 0.0143(8) Uani 1.0 2 d .
C38 C 0.6168(5) 0.2356(3) 0.39659(17) 0.0159(8) Uani 1.0 2 d .
C39 C 0.2498(5) -0.0458(3) 0.30518(18) 0.0158(8) Uani 1.0 2 d .
C40 C 1.0701(5) 0.1455(4) 0.04150(19) 0.0230(9) Uani 1.0 2 d .
C41 C 0.2955(5) 0.3731(3) 0.39984(17) 0.0137(8) Uani 1.0 2 d .
C42 C 0.7796(5) 0.2160(3) 0.30990(18) 0.0170(8) Uani 1.0 2 d .
C43 C 0.6065(5) 0.0572(3) 0.06749(18) 0.0167(8) Uani 1.0 2 d .
C44 C 1.0211(5) 0.1625(3) -0.07527(19) 0.0205(9) Uani 1.0 2 d .
C45 C 0.2682(5) 0.0281(3) 0.35441(19) 0.0193(9) Uani 1.0 2 d .
C46 C 0.0758(5) 0.3205(4) 0.47294(18) 0.0215(9) Uani 1.0 2 d .
C47 C 0.5589(5) 0.2210(4) 0.46379(18) 0.0235(9) Uani 1.0 2 d .
C48 C 0.2730(5) 0.4243(4) 0.18222(17) 0.0174(8) Uani 1.0 2 d .
C49 C 0.7674(5) 0.2418(3) -0.11867(18) 0.0205(9) Uani 1.0 2 d .
C50 C 0.1906(5) 0.0085(4) 0.41172(19) 0.0230(9) Uani 1.0 2 d .
C51 C 0.0753(5) -0.1583(4) 0.3754(2) 0.0269(10) Uani 1.0 2 d .
C52 C 0.0565(6) 0.5241(4) 0.3252(2) 0.0273(10) Uani 1.0 2 d .
C53 C 0.1450(5) 0.4858(4) 0.21336(19) 0.0204(9) Uani 1.0 2 d .
C54 C 0.6072(6) 0.6774(4) 0.3151(2) 0.0285(10) Uani 1.0 2 d .
C55 C 0.6863(6) 0.8992(4) 0.3165(2) 0.0278(10) Uani 1.0 2 d .
C56 C 0.5762(6) 0.7375(4) 0.3688(2) 0.0333(11) Uani 1.0 2 d .
C57 C 0.6173(6) 0.8485(4) 0.3696(2) 0.0284(10) Uani 1.0 2 d .
H6 H 0.7560 0.7083 0.1692 0.0194 Uiso 1.0 2 calc R
H7 H 0.8837 0.4442 0.0067 0.0166 Uiso 1.0 2 calc R
H12 H 0.6605 0.5139 0.2333 0.0176 Uiso 1.0 2 calc R
H13 H 0.3274 -0.0881 0.2158 0.0202 Uiso 1.0 2 calc R
H15 H 0.1224 0.2561 0.3870 0.0202 Uiso 1.0 2 calc R
H16 H 0.4654 -0.0678 0.1110 0.0226 Uiso 1.0 2 calc R
H18 H 0.9671 0.1831 -0.1683 0.0276 Uiso 1.0 2 calc R
H19 H 0.4360 0.4990 0.4299 0.0219 Uiso 1.0 2 calc R
H20 H 0.0735 0.4046 0.5538 0.0274 Uiso 1.0 2 calc R
H22 H 0.8657 0.6072 0.0761 0.0173 Uiso 1.0 2 calc R
H23A H 0.5293 0.3660 -0.0208 0.0262 Uiso 1.0 2 calc R
H23B H 0.4558 0.2461 -0.0319 0.0262 Uiso 1.0 2 calc R
H23C H 0.4845 0.3317 -0.0904 0.0262 Uiso 1.0 2 calc R
H27 H 0.4030 0.1257 0.2496 0.0215 Uiso 1.0 2 calc R
H28 H 0.8430 0.1438 0.3983 0.0215 Uiso 1.0 2 calc R
H29 H 0.0379 -0.0961 0.4621 0.0299 Uiso 1.0 2 calc R
H30A H 0.3515 0.3422 0.1047 0.0268 Uiso 1.0 2 calc R
H30B H 0.3633 0.4746 0.0960 0.0268 Uiso 1.0 2 calc R
H30C H 0.1861 0.4175 0.0929 0.0268 Uiso 1.0 2 calc R
H31A H 0.9674 0.2544 0.2475 0.0298 Uiso 1.0 2 calc R
H31B H 0.8743 0.1434 0.2311 0.0298 Uiso 1.0 2 calc R
H31C H 1.0039 0.1411 0.2877 0.0298 Uiso 1.0 2 calc R
H33 H 0.1420 -0.1916 0.2853 0.0266 Uiso 1.0 2 calc R
H35 H 0.2941 0.5200 0.5259 0.0269 Uiso 1.0 2 calc R
H36 H 0.7623 0.8771 0.2268 0.0249 Uiso 1.0 2 calc R
H40A H 1.1744 0.1859 0.0388 0.0275 Uiso 1.0 2 calc R
H40B H 1.0951 0.0651 0.0415 0.0275 Uiso 1.0 2 calc R
H40C H 1.0101 0.1635 0.0804 0.0275 Uiso 1.0 2 calc R
H43 H 0.6407 0.0283 0.0283 0.0200 Uiso 1.0 2 calc R
H44 H 1.1284 0.1288 -0.0816 0.0245 Uiso 1.0 2 calc R
H45 H 0.3346 0.0917 0.3479 0.0231 Uiso 1.0 2 calc R
H46 H -0.0168 0.2757 0.4836 0.0258 Uiso 1.0 2 calc R
H47A H 0.4406 0.2029 0.4649 0.0281 Uiso 1.0 2 calc R
H47B H 0.5742 0.2902 0.4856 0.0281 Uiso 1.0 2 calc R
H47C H 0.6241 0.1603 0.4847 0.0281 Uiso 1.0 2 calc R
H49 H 0.7030 0.2644 -0.1543 0.0246 Uiso 1.0 2 calc R
H50 H 0.2041 0.0590 0.4444 0.0276 Uiso 1.0 2 calc R
H51 H 0.0098 -0.2223 0.3826 0.0323 Uiso 1.0 2 calc R
H52A H -0.0230 0.5764 0.3043 0.0328 Uiso 1.0 2 calc R
H52B H 0.1248 0.5643 0.3541 0.0328 Uiso 1.0 2 calc R
H52C H -0.0045 0.4663 0.3488 0.0328 Uiso 1.0 2 calc R
H53 H 0.0588 0.5296 0.1935 0.0244 Uiso 1.0 2 calc R
H54 H 0.5792 0.6011 0.3152 0.0342 Uiso 1.0 2 calc R
H55 H 0.7136 0.9756 0.3168 0.0334 Uiso 1.0 2 calc R
H56 H 0.5268 0.7024 0.4049 0.0400 Uiso 1.0 2 calc R
H57 H 0.5980 0.8893 0.4064 0.0341 Uiso 1.0 2 calc R

loop_
_atom_site_aniso_label
_atom_site_aniso_U_11
_atom_site_aniso_U_22
_atom_site_aniso_U_33
_atom_site_aniso_U_12
_atom_site_aniso_U_13
_atom_site_aniso_U_23
Cu1 0.0206(3) 0.0199(3) 0.0128(3) -0.00100(19) 0.00508(19) -0.00172(19)
N2 0.0145(14) 0.0148(15) 0.0092(15) -0.0005(12) 0.0021(12) -0.0010(13)
N3 0.0152(15) 0.0171(16) 0.0130(16) 0.0029(13) 0.0027(13) -0.0015(13)
N4 0.0154(15) 0.0124(15) 0.0107(16) -0.0001(12) 0.0033(13) 0.0007(13)
N5 0.0165(15) 0.0172(15) 0.0094(16) -0.0011(13) 0.0000(13) 0.0003(13)
C6 0.0151(17) 0.0188(19) 0.0144(19) 0.0013(15) 0.0029(15) -0.0002(16)
C7 0.0121(16) 0.0197(19) 0.0097(18) -0.0009(15) 0.0010(14) 0.0012(15)
C8 0.0201(18) 0.0163(18) 0.0141(19) -0.0043(15) 0.0039(16) -0.0038(16)
C9 0.0104(16) 0.0161(18) 0.0129(19) 0.0015(14) -0.0006(14) -0.0003(15)
C10 0.0092(16) 0.0155(17) 0.0105(18) 0.0033(14) 0.0016(14) -0.0015(15)
C11 0.0117(16) 0.0150(17) 0.0125(19) -0.0004(14) 0.0001(14) 0.0009(15)
C12 0.0139(17) 0.0163(18) 0.0138(19) 0.0003(15) 0.0018(15) -0.0009(15)
C13 0.0175(18) 0.0167(18) 0.016(2) 0.0011(15) 0.0013(16) -0.0007(16)
C14 0.0182(18) 0.0199(19) 0.014(2) 0.0033(16) 0.0010(16) 0.0010(16)
C15 0.0178(18) 0.0183(19) 0.0144(19) -0.0001(15) 0.0025(16) -0.0014(16)
C16 0.0235(19) 0.0149(18) 0.018(2) -0.0035(16) 0.0040(17) -0.0023(16)
C17 0.0142(17) 0.0164(18) 0.0131(19) -0.0019(15) 0.0051(15) -0.0012(15)
C18 0.029(2) 0.025(2) 0.016(2) -0.0084(18) 0.0123(18) -0.0069(17)
C19 0.0153(18) 0.024(2) 0.016(2) -0.0007(16) -0.0006(16) -0.0034(17)
C20 0.027(2) 0.028(3) 0.013(2) 0.0089(18) 0.0068(17) 0.0033(18)
C21 0.0133(16) 0.0131(17) 0.0116(18) 0.0004(14) 0.0013(14) -0.0012(15)
C22 0.0149(17) 0.0121(17) 0.0160(19) 0.0003(15) 0.0017(15) -0.0005(15)
C23 0.0202(19) 0.029(3) 0.016(2) 0.0034(17) -0.0018(16) -0.0029(18)
C24 0.0152(17) 0.0160(18) 0.0103(18) -0.0013(15) 0.0009(15) -0.0010(15)
C25 0.0173(18) 0.0169(18) 0.016(2) 0.0046(15) -0.0034(16) -0.0033(16)
C26 0.0171(17) 0.0114(17) 0.0130(19) -0.0042(14) 0.0047(15) -0.0023(15)
C27 0.0204(19) 0.0181(19) 0.015(2) -0.0009(16) 0.0027(16) 0.0015(16)
C28 0.0164(18) 0.022(2) 0.015(2) 0.0047(16) -0.0048(16) 0.0023(16)
C29 0.027(2) 0.026(3) 0.021(3) 0.0054(18) 0.0124(18) 0.0079(18)
C30 0.0216(19) 0.033(3) 0.011(2) 0.0035(18) -0.0005(16) 0.0024(18)
C31 0.0190(19) 0.034(3) 0.021(3) 0.0077(18) 0.0036(17) -0.0005(19)
C32 0.0165(17) 0.0161(18) 0.016(2) -0.0018(15) 0.0022(15) 0.0020(16)
C33 0.023(2) 0.022(2) 0.021(3) -0.0048(17) 0.0015(17) 0.0027(18)
C34 0.0179(18) 0.0139(18) 0.018(2) -0.0035(15) 0.0043(16) -0.0021(16)
C35 0.0222(19) 0.029(3) 0.016(2) 0.0034(18) -0.0026(17) -0.0056(18)
C36 0.023(2) 0.0188(19) 0.021(3) 0.0019(17) 0.0017(17) -0.0053(17)
C37 0.0146(17) 0.0168(18) 0.0113(19) 0.0015(15) 0.0019(15) -0.0006(15)
C38 0.0177(18) 0.0179(19) 0.0120(19) -0.0006(16) -0.0005(15) -0.0004(16)
C39 0.0162(18) 0.0149(18) 0.016(2) 0.0016(15) -0.0006(15) 0.0051(16)
C40 0.0187(19) 0.023(2) 0.027(3) 0.0045(17) 0.0016(17) -0.0035(18)
C41 0.0151(17) 0.0174(18) 0.0080(18) 0.0034(15) 0.0001(14) 0.0028(15)
C42 0.0124(17) 0.0199(19) 0.019(2) 0.0017(15) 0.0006(15) -0.0038(17)
C43 0.0198(18) 0.0158(18) 0.015(2) -0.0002(16) 0.0031(16) -0.0027(16)
C44 0.0198(19) 0.0168(19) 0.025(3) -0.0026(16) 0.0101(17) -0.0071(17)
C45 0.0223(19) 0.0142(18) 0.021(3) 0.0019(16) 0.0028(17) 0.0029(16)
C46 0.024(2) 0.023(2) 0.018(2) 0.0024(17) 0.0099(17) 0.0039(17)
C47 0.023(2) 0.032(3) 0.014(2) 0.0056(18) 0.0016(17) 0.0020(18)
C48 0.0155(18) 0.026(2) 0.0099(19) -0.0007(16) -0.0016(15) 0.0037(17)
C49 0.029(2) 0.021(2) 0.0118(19) -0.0066(17) 0.0003(17) -0.0001(16)
C50 0.028(2) 0.025(2) 0.016(2) 0.0050(18) 0.0072(17) 0.0003(17)
C51 0.025(2) 0.028(3) 0.027(3) -0.0057(18) 0.0080(19) 0.0086(19)
C52 0.026(3) 0.036(3) 0.018(3) 0.018(2) 0.0004(18) 0.0022(19)
C53 0.0161(18) 0.027(3) 0.017(2) 0.0050(17) -0.0008(16) 0.0030(18)
C54 0.043(3) 0.023(2) 0.020(3) 0.004(2) 0.008(2) -0.0049(18)
C55 0.028(3) 0.023(2) 0.033(3) 0.0031(18) -0.003(2) -0.012(2)
C56 0.053(3) 0.032(3) 0.014(3) 0.010(3) 0.007(2) -0.0008(19)
C57 0.034(3) 0.033(3) 0.019(3) 0.015(2) -0.0062(19) -0.0143(19)

loop_
_atom_type_symbol
_atom_type_description
_atom_type_scat_dispersion_real
_atom_type_scat_dispersion_imag
_atom_type_scat_source
C C 0.0033 0.0016
;
International Tables for Crystallography
(1992, Vol. C, Tables 4.2.6.8 and 6.1.1.4)
;
H H 0.0000 0.0000
;
International Tables for Crystallography
(1992, Vol. C, Table 6.1.1.4)
;
Cu Cu 0.3201 1.2651
;
International Tables for Crystallography
(1992, Vol. C, Tables 4.2.6.8 and 6.1.1.4)
;
N N 0.0061 0.0033
;
International Tables for Crystallography
(1992, Vol. C, Tables 4.2.6.8 and 6.1.1.4)
;

loop_
_geom_angle_atom_site_label_1
_geom_angle_atom_site_label_2
_geom_angle_atom_site_label_3
_geom_angle
_geom_angle_publ_flag
N2 Cu1 N3 127.04(13) yes
N2 Cu1 N4 92.47(13) yes
N2 Cu1 N5 111.04(13) yes
N3 Cu1 N4 120.62(13) yes
N3 Cu1 N5 92.26(13) yes
N4 Cu1 N5 114.76(13) yes
Cu1 N2 C10 126.9(3) yes
Cu1 N2 C11 125.6(3) yes
C10 N2 C11 107.4(3) yes
Cu1 N3 C24 127.2(3) yes
Cu1 N3 C42 122.6(3) yes
C24 N3 C42 108.1(3) yes
Cu1 N4 C21 126.8(3) yes
Cu1 N4 C32 125.6(3) yes
C21 N4 C32 107.6(3) yes
Cu1 N5 C37 127.3(3) yes
Cu1 N5 C48 124.4(3) yes
C37 N5 C48 107.5(3) yes
C12 C6 C25 126.6(4) yes
C10 C7 C22 107.7(4) yes
C23 C8 C26 120.8(4) yes
C23 C8 C49 120.1(4) yes
C26 C8 C49 119.1(4) yes
C10 C9 C21 125.3(4) yes
C10 C9 C26 116.3(3) yes
C21 C9 C26 118.3(4) yes
N2 C10 C7 108.7(3) yes
N2 C10 C9 124.3(4) yes
C7 C10 C9 126.9(4) yes
N2 C11 C12 120.2(4) yes
N2 C11 C22 110.0(3) yes
C12 C11 C22 129.8(4) yes
C6 C12 C11 125.9(4) yes
C27 C13 C39 126.2(4) yes
C37 C14 C52 130.1(4) yes
C37 C14 C53 106.0(4) yes
C52 C14 C53 123.9(4) yes
C41 C15 C46 120.5(4) yes
C32 C16 C43 106.2(4) yes
C24 C17 C37 126.1(4) yes
C24 C17 C41 117.0(3) yes
C37 C17 C41 116.8(3) yes
C44 C18 C49 120.3(4) yes
C35 C19 C41 119.8(4) yes
C35 C20 C46 120.1(4) yes
N4 C21 C9 123.9(4) yes
N4 C21 C43 108.4(3) yes
C9 C21 C43 127.7(4) yes
C7 C22 C11 106.2(3) yes
N3 C24 C17 122.6(4) yes
N3 C24 C38 107.8(3) yes
C17 C24 C38 129.6(4) yes
C6 C25 C36 119.9(4) yes
C6 C25 C54 122.7(4) yes
C36 C25 C54 117.4(4) yes
C8 C26 C9 119.0(3) yes
C8 C26 C34 120.7(4) yes
C9 C26 C34 120.3(4) yes
C13 C27 C32 126.0(4) yes
C38 C28 C42 108.2(4) yes
C50 C29 C51 119.4(4) yes
N4 C32 C16 110.1(4) yes
N4 C32 C27 120.6(4) yes
C16 C32 C27 129.3(4) yes
C39 C33 C51 121.2(4) yes
C26 C34 C40 121.1(4) yes
C26 C34 C44 118.5(4) yes
C40 C34 C44 120.5(4) yes
C19 C35 C20 120.2(4) yes
C25 C36 C55 121.2(4) yes
N5 C37 C14 107.9(3) yes
N5 C37 C17 122.5(3) yes
C14 C37 C17 129.6(4) yes
C24 C38 C28 105.9(4) yes
C24 C38 C47 131.2(4) yes
C28 C38 C47 122.9(4) yes
C13 C39 C33 119.9(4) yes
C13 C39 C45 122.3(4) yes
C33 C39 C45 117.8(4) yes
C15 C41 C17 119.7(4) yes
C15 C41 C19 119.5(4) yes
C17 C41 C19 120.8(4) yes
N3 C42 C28 110.0(4) yes
N3 C42 C31 121.6(4) yes
C28 C42 C31 128.4(4) yes
C16 C43 C21 107.7(4) yes
C18 C44 C34 121.0(4) yes
C39 C45 C50 120.5(4) yes
C15 C46 C20 119.7(4) yes
N5 C48 C30 122.8(4) yes
N5 C48 C53 110.3(4) yes
C30 C48 C53 126.9(4) yes
C8 C49 C18 120.4(4) yes
C29 C50 C45 121.0(4) yes
C29 C51 C33 120.1(4) yes
C14 C53 C48 108.3(4) yes
C25 C54 C56 121.1(4) yes
C36 C55 C57 120.6(4) yes
C54 C56 C57 120.1(4) yes
C55 C57 C56 119.5(4) yes
C12 C6 H6 116.689 no
C25 C6 H6 116.686 no
C10 C7 H7 126.130 no
C22 C7 H7 126.125 no
C6 C12 H12 117.068 no
C11 C12 H12 117.077 no
C27 C13 H13 116.905 no
C39 C13 H13 116.894 no
C41 C15 H15 119.742 no
C46 C15 H15 119.731 no
C32 C16 H16 126.907 no
C43 C16 H16 126.908 no
C44 C18 H18 119.857 no
C49 C18 H18 119.866 no
C35 C19 H19 120.097 no
C41 C19 H19 120.092 no
C35 C20 H20 119.927 no
C46 C20 H20 119.930 no
C7 C22 H22 126.918 no
C11 C22 H22 126.916 no
C8 C23 H23A 109.470 no
C8 C23 H23B 109.468 no
C8 C23 H23C 109.470 no
H23A C23 H23B 109.478 no
H23A C23 H23C 109.470 no
H23B C23 H23C 109.472 no
C13 C27 H27 117.006 no
C32 C27 H27 117.014 no
C38 C28 H28 125.889 no
C42 C28 H28 125.880 no
C50 C29 H29 120.298 no
C51 C29 H29 120.308 no
C48 C30 H30A 109.470 no
C48 C30 H30B 109.479 no
C48 C30 H30C 109.473 no
H30A C30 H30B 109.470 no
H30A C30 H30C 109.468 no
H30B C30 H30C 109.468 no
C42 C31 H31A 109.476 no
C42 C31 H31B 109.471 no
C42 C31 H31C 109.474 no
H31A C31 H31B 109.467 no
H31A C31 H31C 109.470 no
H31B C31 H31C 109.469 no
C39 C33 H33 119.371 no
C51 C33 H33 119.382 no
C19 C35 H35 119.885 no
C20 C35 H35 119.895 no
C25 C36 H36 119.405 no
C55 C36 H36 119.412 no
C34 C40 H40A 109.474 no
C34 C40 H40B 109.478 no
C34 C40 H40C 109.470 no
H40A C40 H40B 109.476 no
H40A C40 H40C 109.470 no
H40B C40 H40C 109.460 no
C16 C43 H43 126.142 no
C21 C43 H43 126.136 no
C18 C44 H44 119.503 no
C34 C44 H44 119.501 no
C39 C45 H45 119.750 no
C50 C45 H45 119.767 no
C15 C46 H46 120.134 no
C20 C46 H46 120.151 no
C38 C47 H47A 109.470 no
C38 C47 H47B 109.466 no
C38 C47 H47C 109.472 no
H47A C47 H47B 109.470 no
H47A C47 H47C 109.468 no
H47B C47 H47C 109.481 no
C8 C49 H49 119.793 no
C18 C49 H49 119.781 no
C29 C50 H50 119.503 no
C45 C50 H50 119.492 no
C29 C51 H51 119.960 no
C33 C51 H51 119.973 no
C14 C52 H52A 109.468 no
C14 C52 H52B 109.469 no
C14 C52 H52C 109.468 no
H52A C52 H52B 109.474 no
H52A C52 H52C 109.477 no
H52B C52 H52C 109.472 no
C14 C53 H53 125.848 no
C48 C53 H53 125.837 no
C25 C54 H54 119.443 no
C56 C54 H54 119.423 no
C36 C55 H55 119.684 no
C57 C55 H55 119.679 no
C54 C56 H56 119.941 no
C57 C56 H56 119.939 no
C55 C57 H57 120.236 no
C56 C57 H57 120.240 no

loop_
_geom_bond_atom_site_label_1
_geom_bond_atom_site_label_2
_geom_bond_distance
_geom_bond_publ_flag
Cu1 N2 1.949(3) yes
Cu1 N3 1.931(3) yes
Cu1 N4 1.958(3) yes
Cu1 N5 1.949(3) yes
N2 C10 1.379(5) yes
N2 C11 1.353(5) yes
N3 C24 1.399(5) yes
N3 C42 1.350(5) yes
N4 C21 1.385(5) yes
N4 C32 1.349(5) yes
N5 C37 1.405(5) yes
N5 C48 1.339(5) yes
C6 C12 1.343(6) yes
C6 C25 1.453(6) yes
C7 C10 1.424(5) yes
C7 C22 1.369(5) yes
C8 C23 1.511(6) yes
C8 C26 1.398(6) yes
C8 C49 1.396(6) yes
C9 C10 1.406(5) yes
C9 C21 1.403(5) yes
C9 C26 1.492(5) yes
C11 C12 1.436(6) yes
C11 C22 1.432(5) yes
C13 C27 1.345(6) yes
C13 C39 1.458(6) yes
C14 C37 1.455(5) yes
C14 C52 1.498(6) yes
C14 C53 1.365(6) yes
C15 C41 1.389(5) yes
C15 C46 1.393(6) yes
C16 C32 1.431(6) yes
C16 C43 1.373(6) yes
C17 C24 1.412(5) yes
C17 C37 1.394(5) yes
C17 C41 1.495(5) yes
C18 C44 1.387(6) yes
C18 C49 1.382(6) yes
C19 C35 1.392(6) yes
C19 C41 1.394(6) yes
C20 C35 1.389(6) yes
C20 C46 1.382(6) yes
C21 C43 1.425(5) yes
C24 C38 1.441(5) yes
C25 C36 1.405(6) yes
C25 C54 1.396(6) yes
C26 C34 1.413(5) yes
C27 C32 1.441(6) yes
C28 C38 1.392(5) yes
C28 C42 1.398(6) yes
C29 C50 1.393(6) yes
C29 C51 1.380(6) yes
C30 C48 1.489(6) yes
C31 C42 1.498(6) yes
C33 C39 1.398(6) yes
C33 C51 1.393(6) yes
C34 C40 1.512(6) yes
C34 C44 1.389(6) yes
C36 C55 1.376(6) yes
C38 C47 1.502(6) yes
C39 C45 1.412(6) yes
C45 C50 1.376(6) yes
C48 C53 1.419(6) yes
C54 C56 1.390(7) yes
C55 C57 1.378(6) yes
C56 C57 1.384(7) yes
C6 H6 0.950 no
C7 H7 0.950 no
C12 H12 0.950 no
C13 H13 0.950 no
C15 H15 0.950 no
C16 H16 0.950 no
C18 H18 0.950 no
C19 H19 0.950 no
C20 H20 0.950 no
C22 H22 0.950 no
C23 H23A 0.980 no
C23 H23B 0.980 no
C23 H23C 0.980 no
C27 H27 0.950 no
C28 H28 0.950 no
C29 H29 0.950 no
C30 H30A 0.980 no
C30 H30B 0.980 no
C30 H30C 0.980 no
C31 H31A 0.980 no
C31 H31B 0.980 no
C31 H31C 0.980 no
C33 H33 0.950 no
C35 H35 0.950 no
C36 H36 0.950 no
C40 H40A 0.980 no
C40 H40B 0.980 no
C40 H40C 0.980 no
C43 H43 0.950 no
C44 H44 0.950 no
C45 H45 0.950 no
C46 H46 0.950 no
C47 H47A 0.980 no
C47 H47B 0.980 no
C47 H47C 0.980 no
C49 H49 0.950 no
C50 H50 0.950 no
C51 H51 0.950 no
C52 H52A 0.980 no
C52 H52B 0.980 no
C52 H52C 0.980 no
C53 H53 0.950 no
C54 H54 0.950 no
C55 H55 0.950 no
C56 H56 0.950 no
C57 H57 0.950 no

loop_
_geom_contact_atom_site_label_1
_geom_contact_atom_site_label_2
_geom_contact_distance
_geom_contact_publ_flag
_geom_contact_site_symmetry_2
Cu1 C9 3.365(4) no .
Cu1 C12 3.230(4) no .
Cu1 C17 3.367(4) no .
Cu1 C27 3.240(4) no .
Cu1 C30 3.280(4) no .
Cu1 C31 3.223(5) no .
N2 C21 2.995(5) no .
N2 C30 3.365(5) no .
N3 C37 2.990(5) no .
N4 C10 2.988(5) no .
N5 C12 3.508(5) no .
N5 C24 2.984(5) no .
C6 C22 3.142(6) no .
C7 C8 3.460(6) no .
C7 C26 2.931(5) no .
C8 C10 3.269(6) no .
C8 C21 3.332(6) no .
C8 C44 2.788(6) no .
C9 C11 3.555(6) no .
C9 C23 2.897(6) no .
C9 C32 3.553(5) no .
C9 C40 2.946(6) no .
C10 C12 3.567(6) no .
C10 C23 3.450(6) no .
C10 C34 3.347(6) no .
C10 C40 3.588(6) no .
C12 C54 3.011(6) no .
C13 C16 3.138(6) no .
C14 C15 3.474(6) no .
C14 C41 3.010(6) no .
C15 C24 3.410(5) no .
C15 C35 2.770(6) no .
C15 C37 3.190(6) no .
C15 C47 3.500(6) no .
C15 C52 3.254(6) no .
C17 C42 3.572(5) no .
C17 C47 3.330(6) no .
C17 C48 3.542(6) no .
C17 C52 3.308(6) no .
C18 C26 2.777(6) no .
C19 C24 3.241(6) no .
C19 C37 3.433(6) no .
C19 C38 3.501(6) no .
C19 C46 2.784(6) no .
C19 C47 3.252(6) no .
C19 C52 3.466(6) no .
C20 C41 2.784(6) no .
C21 C23 3.485(6) no .
C21 C27 3.579(6) no .
C21 C34 3.358(6) no .
C21 C40 3.545(6) no .
C25 C57 2.806(6) no .
C26 C43 2.985(5) no .
C27 C45 3.017(6) no .
C29 C39 2.809(6) no .
C33 C50 2.761(6) no .
C34 C49 2.799(6) no .
C36 C56 2.761(6) no .
C38 C41 3.021(5) no .
C41 C47 3.050(6) no .
C41 C52 3.022(6) no .
C45 C51 2.779(6) no .
C54 C55 2.761(6) no .
C7 C7 3.557(5) no 2_765
C11 C53 3.566(6) no 1_655
C13 C36 3.458(6) no 1_545
C13 C55 3.349(6) no 1_545
C20 C20 3.202(6) no 2_566
C20 C35 3.493(6) no 2_566
C22 C23 3.463(6) no 2_665
C23 C22 3.463(6) no 2_665
C27 C55 3.538(6) no 1_545
C35 C20 3.493(6) no 2_566
C36 C13 3.458(6) no 1_565
C39 C55 3.554(6) no 1_545
C39 C57 3.454(6) no 1_545
C45 C57 3.494(6) no 1_545
C51 C55 3.421(6) no 1_445
C53 C11 3.566(6) no 1_455
C55 C13 3.349(6) no 1_565
C55 C27 3.538(6) no 1_565
C55 C39 3.554(6) no 1_565
C55 C51 3.421(6) no 1_665
C57 C39 3.454(6) no 1_565
C57 C45 3.494(6) no 1_565
Cu1 H12 2.7470 no .
Cu1 H27 2.7513 no .
Cu1 H30A 2.8652 no .
Cu1 H30B 3.5106 no .
Cu1 H31A 3.2253 no .
Cu1 H31B 2.9808 no .
N2 H7 3.1907 no .
N2 H12 2.5722 no .
N2 H22 3.1947 no .
N2 H30A 3.0332 no .
N2 H30B 3.0628 no .
N2 H31A 3.4436 no .
N3 H12 3.0490 no .
N3 H27 2.8774 no .
N3 H28 3.1607 no .
N3 H31A 2.7440 no .
N3 H31B 2.7427 no .
N3 H31C 3.2730 no .
N3 H45 3.5657 no .
N4 H16 3.1910 no .
N4 H27 2.5792 no .
N4 H30A 2.7943 no .
N4 H31B 3.0083 no .
N4 H43 3.1929 no .
N5 H12 2.9084 no .
N5 H27 2.9979 no .
N5 H30A 2.5934 no .
N5 H30B 2.9460 no .
N5 H30C 3.2131 no .
N5 H53 3.1706 no .
C6 H22 3.0726 no .
C6 H36 2.6330 no .
C6 H54 2.6767 no .
C7 H23A 3.0710 no .
C8 H7 3.0972 no .
C8 H18 3.2672 no .
C8 H43 3.2898 no .
C9 H7 2.8518 no .
C9 H23A 2.7027 no .
C9 H23B 2.9683 no .
C9 H30A 3.3938 no .
C9 H40B 3.5978 no .
C9 H40C 2.4455 no .
C9 H43 2.8630 no .
C10 H22 3.1792 no .
C10 H23A 2.8670 no .
C10 H30A 3.3218 no .
C10 H30B 3.4787 no .
C10 H40C 2.9938 no .
C11 H6 2.6295 no .
C11 H7 3.1631 no .
C11 H30B 3.2488 no .
C12 H22 2.9410 no .
C12 H54 2.7340 no .
C13 H16 3.0606 no .
C13 H33 2.6263 no .
C13 H45 2.6938 no .
C14 H15 3.4409 no .
C15 H19 3.2629 no .
C15 H20 3.2585 no .
C15 H45 3.2967 no .
C15 H47A 2.7573 no .
C15 H50 3.0487 no .
C15 H52B 3.2947 no .
C15 H52C 2.6481 no .
C16 H13 2.8291 no .
C16 H27 3.3967 no .
C17 H15 2.6435 no .
C17 H19 2.6763 no .
C17 H27 3.4158 no .
C17 H45 3.2051 no .
C17 H47A 3.1995 no .
C17 H47B 3.5148 no .
C17 H52B 3.2560 no .
C17 H52C 3.3920 no .
C17 H54 3.3875 no .
C19 H15 3.2613 no .
C19 H20 3.2674 no .
C19 H47A 3.1029 no .
C19 H47B 2.7916 no .
C19 H52B 2.8405 no .
C19 H52C 3.4390 no .
C19 H56 3.4261 no .
C20 H15 3.2555 no .
C20 H19 3.2681 no .
C20 H47A 3.5533 no .
C21 H16 3.1831 no .
C21 H23A 3.4366 no .
C21 H23B 3.1368 no .
C21 H30A 3.1662 no .
C21 H31B 3.5361 no .
C21 H40C 2.9265 no .
C22 H6 2.8337 no .
C22 H12 3.3945 no .
C23 H30A 3.5947 no .
C23 H49 2.6697 no .
C24 H15 3.5067 no .
C24 H19 3.2263 no .
C24 H27 3.1238 no .
C24 H28 3.1839 no .
C24 H45 2.9713 no .
C24 H47A 2.8806 no .
C24 H47B 3.0425 no .
C24 H47C 3.4157 no .
C25 H12 2.6615 no .
C25 H55 3.2767 no .
C25 H56 3.2802 no .
C26 H7 2.7420 no .
C26 H23A 2.7231 no .
C26 H23B 2.8333 no .
C26 H23C 3.3177 no .
C26 H40A 3.1741 no .
C26 H40B 3.1604 no .
C26 H40C 2.5839 no .
C26 H43 2.8105 no .
C26 H44 3.2683 no .
C26 H49 3.2679 no .
C27 H16 2.9358 no .
C27 H45 2.7464 no .
C28 H31A 3.2116 no .
C28 H31B 3.2138 no .
C28 H31C 2.6992 no .
C28 H47A 3.2247 no .
C28 H47B 3.0805 no .
C28 H47C 2.6082 no .
C29 H33 3.2547 no .
C29 H45 3.2638 no .
C30 H23A 3.4454 no .
C30 H53 2.8996 no .
C31 H28 2.9141 no .
C32 H13 2.6417 no .
C32 H30A 3.5051 no .
C32 H31B 3.5316 no .
C32 H43 3.1661 no .
C33 H13 2.6149 no .
C33 H29 3.2624 no .
C33 H45 3.2667 no .
C34 H7 3.2762 no .
C34 H18 3.2691 no .
C34 H43 3.3003 no .
C35 H46 3.2598 no .
C35 H47A 3.5187 no .
C35 H47B 3.2436 no .
C35 H52B 3.4191 no .
C36 H6 2.6100 no .
C36 H54 3.2559 no .
C36 H57 3.2499 no .
C37 H12 3.3095 no .
C37 H15 3.1207 no .
C37 H19 3.5349 no .
C37 H27 3.4300 no .
C37 H52A 3.4294 no .
C37 H52B 2.9129 no .
C37 H52C 2.9857 no .
C37 H53 3.1771 no .
C37 H54 3.3867 no .
C38 H19 3.5349 no .
C38 H45 3.1040 no .
C39 H27 2.6588 no .
C39 H50 3.2749 no .
C39 H51 3.2852 no .
C40 H44 2.6663 no .
C41 H35 3.2671 no .
C41 H46 3.2721 no .
C41 H47A 2.6694 no .
C41 H47B 3.0249 no .
C41 H52B 2.7871 no .
C41 H52C 2.8354 no .
C42 H27 3.5177 no .
C43 H23B 3.2559 no .
C43 H40C 3.5356 no .
C44 H40A 2.7638 no .
C44 H40B 2.7671 no .
C44 H40C 3.3114 no .
C44 H49 3.2570 no .
C45 H13 3.3331 no .
C45 H15 3.0480 no .
C45 H27 2.7040 no .
C45 H29 3.2647 no .
C45 H33 3.2665 no .
C45 H47A 3.5383 no .
C46 H35 3.2570 no .
C46 H47A 3.2168 no .
C46 H50 3.3524 no .
C46 H52C 3.1715 no .
C47 H19 3.5039 no .
C47 H28 2.8075 no .
C47 H45 3.5110 no .
C47 H50 3.5349 no .
C48 H12 3.5212 no .
C49 H23A 3.1897 no .
C49 H23B 3.0866 no .
C49 H23C 2.5591 no .
C49 H44 3.2545 no .
C50 H15 3.0343 no .
C50 H47A 3.3647 no .
C50 H51 3.2540 no .
C51 H50 3.2491 no .
C52 H15 3.4573 no .
C52 H53 2.7976 no .
C53 H30A 3.3314 no .
C53 H30B 3.0337 no .
C53 H30C 2.7329 no .
C53 H52A 2.5973 no .
C53 H52B 3.1742 no .
C53 H52C 3.1078 no .
C54 H6 3.3197 no .
C54 H12 2.6975 no .
C54 H19 3.4781 no .
C54 H36 3.2543 no .
C54 H57 3.2626 no .
C55 H56 3.2446 no .
C56 H19 3.3200 no .
C56 H55 3.2437 no .
C57 H36 3.2452 no .
C57 H54 3.2566 no .
H6 H12 2.7783 no .
H6 H22 2.5006 no .
H6 H36 2.4129 no .
H7 H22 2.4993 no .
H7 H23A 3.0929 no .
H12 H54 2.1527 no .
H13 H16 2.4817 no .
H13 H27 2.7810 no .
H13 H33 2.4172 no .
H15 H45 2.7164 no .
H15 H46 2.3413 no .
H15 H47A 3.1002 no .
H15 H50 2.6875 no .
H15 H52C 2.7888 no .
H16 H43 2.5039 no .
H18 H44 2.3277 no .
H18 H49 2.3269 no .
H19 H35 2.3412 no .
H19 H47B 2.9247 no .
H19 H52B 3.0574 no .
H19 H54 2.9223 no .
H19 H56 2.6031 no .
H20 H35 2.3370 no .
H20 H46 2.3329 no .
H23A H30A 3.0162 no .
H23A H30B 3.1165 no .
H23A H49 3.3996 no .
H23B H30A 3.2590 no .
H23B H43 3.1991 no .
H23B H49 3.2545 no .
H23C H49 2.3476 no .
H27 H45 2.1796 no .
H28 H31A 3.5635 no .
H28 H31B 3.5605 no .
H28 H31C 2.6678 no .
H28 H47A 3.5710 no .
H28 H47B 3.3329 no .
H28 H47C 2.5333 no .
H29 H50 2.3400 no .
H29 H51 2.3337 no .
H30B H53 3.2518 no .
H30C H53 2.7420 no .
H31B H40C 3.3725 no .
H33 H51 2.3338 no .
H36 H55 2.3131 no .
H40A H44 2.7098 no .
H40B H44 2.7095 no .
H40C H44 3.5972 no .
H45 H47A 3.0165 no .
H45 H50 2.3149 no .
H46 H50 3.2349 no .
H46 H52C 3.5987 no .
H47A H50 2.6578 no .
H52A H53 2.5167 no .
H52B H53 3.5059 no .
H52C H53 3.3940 no .
H54 H56 2.3310 no .
H55 H57 2.3272 no .
H56 H57 2.3362 no .
N2 H53 3.5637 no 1_655
C6 H18 3.2299 no 2_765
C6 H23C 2.9400 no 2_665
C6 H52A 3.1289 no 1_655
C6 H53 3.1650 no 1_655
C7 H7 2.8563 no 2_765
C7 H22 3.5973 no 2_765
C7 H30B 3.5534 no 2_665
C7 H30C 2.9895 no 1_655
C7 H30C 3.3611 no 2_665
C8 H16 2.9445 no 2_655
C8 H30B 3.3220 no 2_665
C10 H30C 3.5355 no 1_655
C11 H23C 2.9119 no 2_665
C11 H53 2.8051 no 1_655
C12 H23C 3.0054 no 2_665
C12 H52A 3.1985 no 1_655
C12 H53 2.8689 no 1_655
C13 H18 3.5092 no 2_655
C13 H31C 3.4065 no 1_455
C13 H49 3.4960 no 2_655
C13 H55 3.4740 no 1_545
C14 H31A 3.1846 no 1_455
C15 H28 3.2988 no 1_455
C16 H23B 3.5250 no 2_655
C16 H36 3.4575 no 1_545
C16 H43 3.2924 no 2_655
C16 H44 3.3383 no 2_755
C18 H6 2.9627 no 2_765
C18 H13 3.1221 no 2_655
C18 H16 3.5271 no 2_655
C18 H22 3.1929 no 2_765
C18 H33 3.4173 no 2_655
C18 H36 3.3780 no 2_765
C18 H40B 3.5493 no 2_755
C18 H53 3.5607 no 2_665
C19 H19 3.3607 no 2_666
C19 H35 3.0205 no 2_666
C19 H47B 3.5954 no 2_666
C20 H20 3.1481 no 2_566
C20 H51 3.1912 no 2_556
C20 H52B 3.4726 no 2_566
C20 H52C 3.5125 no 2_566
C20 H56 3.4393 no 2_666
C22 H7 3.0343 no 2_765
C22 H23A 3.3506 no 2_665
C22 H23B 3.5814 no 2_665
C22 H23C 2.9253 no 2_665
C22 H30C 3.1782 no 1_655
C22 H53 2.9761 no 1_655
C23 H6 3.4490 no 2_665
C23 H16 3.1738 no 2_655
C23 H22 3.3479 no 2_665
C23 H30B 2.9495 no 2_665
C25 H52A 3.0833 no 1_655
C27 H31C 3.5999 no 1_455
C27 H36 3.5849 no 1_545
C27 H55 3.3243 no 1_545
C28 H15 3.0249 no 1_655
C28 H46 3.1658 no 1_655
C28 H55 2.9137 no 1_545
C29 H28 3.3698 no 1_455
C29 H29 3.4667 no 2_556
C29 H46 3.0537 no 2_556
C29 H47C 3.1225 no 2_656
C30 H7 3.3259 no 2_665
C30 H23A 3.5445 no 2_665
C30 H23C 3.5899 no 2_665
C30 H40A 3.3891 no 1_455
C31 H15 3.2371 no 1_655
C31 H55 3.2062 no 1_545
C32 H36 3.4573 no 1_545
C33 H18 3.3924 no 2_655
C33 H31C 3.5804 no 1_455
C34 H22 3.1755 no 2_765
C34 H40B 3.0651 no 2_755
C35 H19 2.9457 no 2_666
C35 H20 3.2469 no 2_566
C35 H47B 3.2930 no 2_666
C35 H56 3.2834 no 2_666
C36 H13 3.3651 no 1_565
C36 H18 3.2363 no 2_765
C36 H33 3.4655 no 1_665
C36 H51 3.5347 no 1_665
C37 H31A 3.4240 no 1_455
C38 H35 3.5229 no 2_666
C38 H46 3.5517 no 1_655
C39 H31C 2.9590 no 1_455
C39 H57 3.5993 no 1_545
C40 H40B 3.4510 no 2_755
C40 H43 3.4353 no 2_755
C42 H15 3.2800 no 1_655
C42 H55 2.9492 no 1_545
C43 H43 3.0890 no 2_655
C43 H44 3.0467 no 2_755
C44 H6 3.0695 no 2_765
C44 H22 2.9375 no 2_765
C44 H40B 2.9735 no 2_755
C45 H31C 2.8473 no 1_455
C45 H57 3.2670 no 1_545
C46 H20 3.5062 no 2_566
C46 H28 3.3332 no 1_455
C46 H29 3.1337 no 2_556
C46 H35 3.4842 no 2_566
C46 H51 3.3166 no 2_556
C47 H35 3.3788 no 2_666
C47 H46 3.5217 no 1_655
C47 H56 3.0376 no 2_666
C47 H57 3.2660 no 2_666
C48 H31A 3.4768 no 1_455
C49 H13 2.9489 no 2_655
C49 H16 2.8441 no 2_655
C49 H30B 3.5837 no 2_665
C49 H53 3.4412 no 2_665
C50 H28 3.1953 no 1_455
C50 H29 3.4119 no 2_556
C50 H31C 3.3710 no 1_455
C50 H47C 3.2748 no 2_656
C50 H57 3.5312 no 1_545
C51 H20 3.5000 no 2_556
C51 H46 3.2947 no 2_556
C51 H52B 3.3920 no 1_545
C51 H55 3.4958 no 1_445
C52 H20 2.9135 no 2_566
C52 H33 3.5709 no 1_565
C52 H51 3.3366 no 1_565
C53 H31A 3.2147 no 1_455
C53 H49 3.4570 no 2_665
C54 H52A 3.1802 no 1_655
C55 H51 3.2486 no 1_665
C56 H47B 3.3163 no 2_666
C56 H51 3.5447 no 1_665
C57 H47A 3.5742 no 2_666
C57 H51 3.2499 no 1_665
H6 C18 2.9627 no 2_765
H6 C23 3.4490 no 2_665
H6 C44 3.0695 no 2_765
H6 H18 2.6105 no 2_765
H6 H23B 3.4162 no 2_665
H6 H23C 2.6419 no 2_665
H6 H44 2.8166 no 2_765
H6 H53 3.2265 no 1_655
H7 C7 2.8563 no 2_765
H7 C22 3.0343 no 2_765
H7 C30 3.3259 no 2_665
H7 H7 2.3382 no 2_765
H7 H22 2.7273 no 2_765
H7 H30B 3.0786 no 2_665
H7 H30C 3.0642 no 1_655
H7 H30C 2.6928 no 2_665
H12 H52A 3.1000 no 1_655
H12 H53 3.3029 no 1_655
H13 C18 3.1221 no 2_655
H13 C36 3.3651 no 1_545
H13 C49 2.9489 no 2_655
H13 H18 2.8695 no 2_655
H13 H36 3.5122 no 1_545
H13 H49 2.5541 no 2_655
H15 C28 3.0249 no 1_455
H15 C31 3.2371 no 1_455
H15 C42 3.2800 no 1_455
H15 H28 2.6544 no 1_455
H15 H31A 3.2348 no 1_455
H15 H31C 2.7648 no 1_455
H16 C8 2.9445 no 2_655
H16 C18 3.5271 no 2_655
H16 C23 3.1738 no 2_655
H16 C49 2.8441 no 2_655
H16 H23B 2.8272 no 2_655
H16 H23C 3.2312 no 2_655
H16 H36 3.4812 no 1_545
H16 H43 3.1071 no 2_655
H16 H44 3.3744 no 2_755
H16 H49 2.8705 no 2_655
H18 C6 3.2299 no 2_765
H18 C13 3.5092 no 2_655
H18 C33 3.3924 no 2_655
H18 C36 3.2363 no 2_765
H18 H6 2.6105 no 2_765
H18 H13 2.8695 no 2_655
H18 H22 3.5590 no 2_765
H18 H33 2.6461 no 2_655
H18 H36 2.5861 no 2_765
H18 H53 3.4727 no 2_665
H19 C19 3.3607 no 2_666
H19 C35 2.9457 no 2_666
H19 H19 3.1677 no 2_666
H19 H35 2.3739 no 2_666
H19 H47B 3.1628 no 2_666
H20 C20 3.1481 no 2_566
H20 C35 3.2469 no 2_566
H20 C46 3.5062 no 2_566
H20 C51 3.5000 no 2_556
H20 C52 2.9135 no 2_566
H20 H20 3.3730 no 2_566
H20 H35 3.4997 no 2_566
H20 H51 2.6264 no 2_556
H20 H52A 3.0557 no 2_566
H20 H52B 2.5375 no 2_566
H20 H52C 2.6771 no 2_566
H20 H56 3.5280 no 2_666
H22 C7 3.5973 no 2_765
H22 C18 3.1929 no 2_765
H22 C23 3.3479 no 2_665
H22 C34 3.1755 no 2_765
H22 C44 2.9375 no 2_765
H22 H7 2.7273 no 2_765
H22 H18 3.5590 no 2_765
H22 H23A 3.3975 no 2_665
H22 H23B 3.2097 no 2_665
H22 H23C 2.8971 no 2_665
H22 H30C 3.3969 no 1_655
H22 H40A 3.4259 no 2_765
H22 H44 3.1795 no 2_765
H22 H53 3.0559 no 1_655
H23A C22 3.3506 no 2_665
H23A C30 3.5445 no 2_665
H23A H22 3.3975 no 2_665
H23A H23A 3.3920 no 2_665
H23A H30B 2.6046 no 2_665
H23B C16 3.5250 no 2_655
H23B C22 3.5814 no 2_665
H23B H6 3.4162 no 2_665
H23B H16 2.8272 no 2_655
H23B H22 3.2097 no 2_665
H23B H40A 2.7933 no 1_455
H23B H43 3.4062 no 2_655
H23B H44 3.2288 no 1_455
H23C C6 2.9400 no 2_665
H23C C11 2.9119 no 2_665
H23C C12 3.0054 no 2_665
H23C C22 2.9253 no 2_665
H23C C30 3.5899 no 2_665
H23C H6 2.6419 no 2_665
H23C H16 3.2312 no 2_655
H23C H22 2.8971 no 2_665
H23C H30B 2.6579 no 2_665
H27 H31C 3.2935 no 1_455
H27 H55 3.3357 no 1_545
H28 C15 3.2988 no 1_655
H28 C29 3.3698 no 1_655
H28 C46 3.3332 no 1_655
H28 C50 3.1953 no 1_655
H28 H15 2.6544 no 1_655
H28 H29 3.4740 no 1_655
H28 H29 3.1563 no 2_656
H28 H46 2.7322 no 1_655
H28 H50 3.1959 no 1_655
H28 H55 2.9370 no 1_545
H29 C29 3.4667 no 2_556
H29 C46 3.1337 no 2_556
H29 C50 3.4119 no 2_556
H29 H28 3.4740 no 1_455
H29 H28 3.1563 no 2_656
H29 H29 2.9141 no 2_556
H29 H46 2.4144 no 2_556
H29 H47C 3.0192 no 2_656
H29 H50 2.7993 no 2_556
H30A H40A 2.8180 no 1_455
H30A H40C 3.5868 no 1_455
H30B C7 3.5534 no 2_665
H30B C8 3.3220 no 2_665
H30B C23 2.9495 no 2_665
H30B C49 3.5837 no 2_665
H30B H7 3.0786 no 2_665
H30B H23A 2.6046 no 2_665
H30B H23C 2.6579 no 2_665
H30B H49 3.4414 no 2_665
H30C C7 2.9895 no 1_455
H30C C7 3.3611 no 2_665
H30C C10 3.5355 no 1_455
H30C C22 3.1782 no 1_455
H30C H7 3.0642 no 1_455
H30C H7 2.6928 no 2_665
H30C H22 3.3969 no 1_455
H30C H40A 3.0589 no 1_455
H30C H40C 3.4232 no 1_455
H31A C14 3.1846 no 1_655
H31A C37 3.4240 no 1_655
H31A C48 3.4768 no 1_655
H31A C53 3.2147 no 1_655
H31A H15 3.2348 no 1_655
H31A H52C 3.4170 no 1_655
H31A H53 3.5506 no 1_655
H31B H36 3.3549 no 1_545
H31B H55 2.9739 no 1_545
H31C C13 3.4065 no 1_655
H31C C27 3.5999 no 1_655
H31C C33 3.5804 no 1_655
H31C C39 2.9590 no 1_655
H31C C45 2.8473 no 1_655
H31C C50 3.3710 no 1_655
H31C H15 2.7648 no 1_655
H31C H27 3.2935 no 1_655
H31C H45 2.9953 no 1_655
H31C H55 3.1470 no 1_545
H33 C18 3.4173 no 2_655
H33 C36 3.4655 no 1_445
H33 C52 3.5709 no 1_545
H33 H18 2.6461 no 2_655
H33 H36 3.3732 no 1_445
H33 H49 3.1777 no 2_655
H33 H52A 3.1309 no 1_545
H33 H52B 3.2309 no 1_545
H35 C19 3.0205 no 2_666
H35 C38 3.5229 no 2_666
H35 C46 3.4842 no 2_566
H35 C47 3.3788 no 2_666
H35 H19 2.3739 no 2_666
H35 H20 3.4997 no 2_566
H35 H35 3.4927 no 2_666
H35 H46 3.2657 no 2_566
H35 H47B 2.5445 no 2_666
H35 H52C 3.5166 no 2_566
H35 H56 3.2980 no 2_666
H36 C16 3.4575 no 1_565
H36 C18 3.3780 no 2_765
H36 C27 3.5849 no 1_565
H36 C32 3.4573 no 1_565
H36 H13 3.5122 no 1_565
H36 H16 3.4812 no 1_565
H36 H18 2.5861 no 2_765
H36 H31B 3.3549 no 1_565
H36 H33 3.3732 no 1_665
H36 H44 3.2020 no 2_765
H40A C30 3.3891 no 1_655
H40A H22 3.4259 no 2_765
H40A H23B 2.7933 no 1_655
H40A H30A 2.8180 no 1_655
H40A H30C 3.0589 no 1_655
H40A H43 3.2956 no 2_755
H40B C18 3.5493 no 2_755
H40B C34 3.0651 no 2_755
H40B C40 3.4510 no 2_755
H40B C44 2.9735 no 2_755
H40B H40B 2.8891 no 2_755
H40B H43 2.8030 no 2_755
H40B H44 3.0700 no 2_755
H40C H30A 3.5868 no 1_655
H40C H30C 3.4232 no 1_655
H43 C16 3.2924 no 2_655
H43 C40 3.4353 no 2_755
H43 C43 3.0890 no 2_655
H43 H16 3.1071 no 2_655
H43 H23B 3.4062 no 2_655
H43 H40A 3.2956 no 2_755
H43 H40B 2.8030 no 2_755
H43 H43 2.6906 no 2_655
H43 H44 2.8202 no 2_755
H44 C16 3.3383 no 2_755
H44 C43 3.0467 no 2_755
H44 H6 2.8166 no 2_765
H44 H16 3.3744 no 2_755
H44 H22 3.1795 no 2_765
H44 H23B 3.2288 no 1_655
H44 H36 3.2020 no 2_765
H44 H40B 3.0700 no 2_755
H44 H43 2.8202 no 2_755
H45 H31C 2.9953 no 1_455
H45 H55 3.3751 no 1_545
H45 H57 3.3834 no 1_545
H46 C28 3.1658 no 1_455
H46 C29 3.0537 no 2_556
H46 C38 3.5517 no 1_455
H46 C47 3.5217 no 1_455
H46 C51 3.2947 no 2_556
H46 H28 2.7322 no 1_455
H46 H29 2.4144 no 2_556
H46 H35 3.2657 no 2_566
H46 H47B 3.2811 no 1_455
H46 H47C 3.2352 no 1_455
H46 H51 2.8923 no 2_556
H47A C57 3.5742 no 2_666
H47A H56 3.0514 no 2_666
H47A H57 2.9252 no 2_666
H47B C19 3.5954 no 2_666
H47B C35 3.2930 no 2_666
H47B C56 3.3163 no 2_666
H47B H19 3.1628 no 2_666
H47B H35 2.5445 no 2_666
H47B H46 3.2811 no 1_655
H47B H56 2.4585 no 2_666
H47B H57 3.3955 no 2_666
H47C C29 3.1225 no 2_656
H47C C50 3.2748 no 2_656
H47C H29 3.0192 no 2_656
H47C H46 3.2352 no 1_655
H47C H50 3.2607 no 2_656
H47C H56 3.1315 no 2_666
H47C H57 2.9544 no 2_666
H49 C13 3.4960 no 2_655
H49 C53 3.4570 no 2_665
H49 H13 2.5541 no 2_655
H49 H16 2.8705 no 2_655
H49 H30B 3.4414 no 2_665
H49 H33 3.1777 no 2_655
H49 H53 3.2482 no 2_665
H50 H28 3.1959 no 1_455
H50 H29 2.7993 no 2_556
H50 H47C 3.2607 no 2_656
H51 C20 3.1912 no 2_556
H51 C36 3.5347 no 1_445
H51 C46 3.3166 no 2_556
H51 C52 3.3366 no 1_545
H51 C55 3.2486 no 1_445
H51 C56 3.5447 no 1_445
H51 C57 3.2499 no 1_445
H51 H20 2.6264 no 2_556
H51 H46 2.8923 no 2_556
H51 H52A 3.0114 no 1_545
H51 H52B 2.7857 no 1_545
H51 H55 3.5692 no 1_445
H51 H57 3.5651 no 1_445
H52A C6 3.1289 no 1_455
H52A C12 3.1985 no 1_455
H52A C25 3.0833 no 1_455
H52A C54 3.1802 no 1_455
H52A H12 3.1000 no 1_455
H52A H20 3.0557 no 2_566
H52A H33 3.1309 no 1_565
H52A H51 3.0114 no 1_565
H52A H54 3.2027 no 1_455
H52B C20 3.4726 no 2_566
H52B C51 3.3920 no 1_565
H52B H20 2.5375 no 2_566
H52B H33 3.2309 no 1_565
H52B H51 2.7857 no 1_565
H52C C20 3.5125 no 2_566
H52C H20 2.6771 no 2_566
H52C H31A 3.4170 no 1_455
H52C H35 3.5166 no 2_566
H53 N2 3.5637 no 1_455
H53 C6 3.1650 no 1_455
H53 C11 2.8051 no 1_455
H53 C12 2.8689 no 1_455
H53 C18 3.5607 no 2_665
H53 C22 2.9761 no 1_455
H53 C49 3.4412 no 2_665
H53 H6 3.2265 no 1_455
H53 H12 3.3029 no 1_455
H53 H18 3.4727 no 2_665
H53 H22 3.0559 no 1_455
H53 H31A 3.5506 no 1_455
H53 H49 3.2482 no 2_665
H54 H52A 3.2027 no 1_655
H55 C13 3.4740 no 1_565
H55 C27 3.3243 no 1_565
H55 C28 2.9137 no 1_565
H55 C31 3.2062 no 1_565
H55 C42 2.9492 no 1_565
H55 C51 3.4958 no 1_665
H55 H27 3.3357 no 1_565
H55 H28 2.9370 no 1_565
H55 H31B 2.9739 no 1_565
H55 H31C 3.1470 no 1_565
H55 H45 3.3751 no 1_565
H55 H51 3.5692 no 1_665
H56 C20 3.4393 no 2_666
H56 C35 3.2834 no 2_666
H56 C47 3.0376 no 2_666
H56 H20 3.5280 no 2_666
H56 H35 3.2980 no 2_666
H56 H47A 3.0514 no 2_666
H56 H47B 2.4585 no 2_666
H56 H47C 3.1315 no 2_666
H57 C39 3.5993 no 1_565
H57 C45 3.2670 no 1_565
H57 C47 3.2660 no 2_666
H57 C50 3.5312 no 1_565
H57 H45 3.3834 no 1_565
H57 H47A 2.9252 no 2_666
H57 H47B 3.3955 no 2_666
H57 H47C 2.9544 no 2_666
H57 H51 3.5651 no 1_665

loop_
_geom_torsion_atom_site_label_1
_geom_torsion_atom_site_label_2
_geom_torsion_atom_site_label_3
_geom_torsion_atom_site_label_4
_geom_torsion
_geom_torsion_publ_flag
N2 Cu1 N3 C24 128.9(3) no
N2 Cu1 N3 C42 -69.7(3) no
N3 Cu1 N2 C10 128.6(2) no
N3 Cu1 N2 C11 -56.1(3) no
N2 Cu1 N4 C21 5.5(3) no
N2 Cu1 N4 C32 -175.9(3) no
N4 Cu1 N2 C10 -3.6(3) no
N4 Cu1 N2 C11 171.7(3) no
N2 Cu1 N5 C37 -128.1(3) no
N2 Cu1 N5 C48 39.9(3) no
N5 Cu1 N2 C10 -121.3(3) no
N5 Cu1 N2 C11 54.0(3) no
N3 Cu1 N4 C21 -131.1(2) no
N3 Cu1 N4 C32 47.5(3) no
N4 Cu1 N3 C24 -110.5(3) no
N4 Cu1 N3 C42 51.0(3) no
N3 Cu1 N5 C37 3.3(3) no
N3 Cu1 N5 C48 171.3(3) no
N5 Cu1 N3 C24 10.2(3) no
N5 Cu1 N3 C42 171.6(3) no
N4 Cu1 N5 C37 128.7(3) no
N4 Cu1 N5 C48 -63.3(3) no
N5 Cu1 N4 C21 120.1(3) no
N5 Cu1 N4 C32 -61.4(3) no
Cu1 N2 C10 C7 177.11(18) no
Cu1 N2 C10 C9 0.3(5) no
Cu1 N2 C11 C12 3.5(5) no
Cu1 N2 C11 C22 -177.16(18) no
C10 N2 C11 C12 179.6(3) no
C10 N2 C11 C22 -1.1(4) no
C11 N2 C10 C7 1.1(4) no
C11 N2 C10 C9 -175.7(3) no
Cu1 N3 C24 C17 -16.6(5) no
Cu1 N3 C24 C38 162.75(19) no
Cu1 N3 C42 C28 -163.36(19) no
Cu1 N3 C42 C31 16.8(5) no
C24 N3 C42 C28 1.2(4) no
C24 N3 C42 C31 -178.7(3) no
C42 N3 C24 C17 179.8(3) no
C42 N3 C24 C38 -0.9(4) no
Cu1 N4 C21 C9 -4.3(5) no
Cu1 N4 C21 C43 178.77(18) no
Cu1 N4 C32 C16 -178.81(18) no
Cu1 N4 C32 C27 -0.2(5) no
C21 N4 C32 C16 0.0(4) no
C21 N4 C32 C27 178.6(3) no
C32 N4 C21 C9 176.9(3) no
C32 N4 C21 C43 -0.0(4) no
Cu1 N5 C37 C14 168.28(19) no
Cu1 N5 C37 C17 -11.3(5) no
Cu1 N5 C48 C30 12.3(5) no
Cu1 N5 C48 C53 -168.87(19) no
C37 N5 C48 C30 -177.6(3) no
C37 N5 C48 C53 1.2(4) no
C48 N5 C37 C14 -1.4(4) no
C48 N5 C37 C17 179.0(3) no
C12 C6 C25 C36 173.7(4) no
C12 C6 C25 C54 -5.5(6) no
C25 C6 C12 C11 -178.4(3) no
C10 C7 C22 C11 0.0(4) no
C22 C7 C10 N2 -0.7(4) no
C22 C7 C10 C9 176.0(3) no
C23 C8 C26 C9 -3.3(5) no
C23 C8 C26 C34 178.1(3) no
C23 C8 C49 C18 -177.3(3) no
C26 C8 C49 C18 2.2(6) no
C49 C8 C26 C9 177.2(3) no
C49 C8 C26 C34 -1.4(5) no
C10 C9 C21 N4 -0.8(6) no
C10 C9 C21 C43 175.5(3) no
C21 C9 C10 N2 2.9(6) no
C21 C9 C10 C7 -173.3(3) no
C10 C9 C26 C8 -86.2(4) no
C10 C9 C26 C34 92.3(4) no
C26 C9 C10 N2 179.8(3) no
C26 C9 C10 C7 3.6(5) no
C21 C9 C26 C8 90.9(4) no
C21 C9 C26 C34 -90.5(4) no
C26 C9 C21 N4 -177.7(3) no
C26 C9 C21 C43 -1.4(5) no
N2 C11 C12 C6 -173.0(3) no
N2 C11 C22 C7 0.7(4) no
C12 C11 C22 C7 179.9(4) no
C22 C11 C12 C6 7.8(6) no
C27 C13 C39 C33 170.5(4) no
C27 C13 C39 C45 -10.8(6) no
C39 C13 C27 C32 176.7(3) no
C52 C14 C37 N5 -178.6(4) no
C52 C14 C37 C17 0.9(7) no
C37 C14 C53 C48 -0.4(4) no
C53 C14 C37 N5 1.1(4) no
C53 C14 C37 C17 -179.4(4) no
C52 C14 C53 C48 179.4(4) no
C41 C15 C46 C20 0.6(6) no
C46 C15 C41 C17 177.0(3) no
C46 C15 C41 C19 -2.4(5) no
C32 C16 C43 C21 -0.0(4) no
C43 C16 C32 N4 0.0(4) no
C43 C16 C32 C27 -178.4(4) no
C24 C17 C37 N5 6.7(6) no
C24 C17 C37 C14 -172.8(4) no
C37 C17 C24 N3 7.6(6) no
C37 C17 C24 C38 -171.6(4) no
C24 C17 C41 C15 -101.6(4) no
C24 C17 C41 C19 77.8(4) no
C41 C17 C24 N3 -175.1(3) no
C41 C17 C24 C38 5.7(6) no
C37 C17 C41 C15 75.9(4) no
C37 C17 C41 C19 -104.7(4) no
C41 C17 C37 N5 -170.6(3) no
C41 C17 C37 C14 9.9(6) no
C44 C18 C49 C8 -1.1(6) no
C49 C18 C44 C34 -0.9(6) no
C35 C19 C41 C15 1.9(5) no
C35 C19 C41 C17 -177.5(3) no
C41 C19 C35 C20 0.3(6) no
C35 C20 C46 C15 1.6(6) no
C46 C20 C35 C19 -2.1(6) no
N4 C21 C43 C16 0.0(4) no
C9 C21 C43 C16 -176.7(3) no
N3 C24 C38 C28 0.2(4) no
N3 C24 C38 C47 -178.0(3) no
C17 C24 C38 C28 179.5(4) no
C17 C24 C38 C47 1.3(7) no
C6 C25 C36 C55 -177.8(3) no
C6 C25 C54 C56 178.4(4) no
C36 C25 C54 C56 -0.8(6) no
C54 C25 C36 C55 1.4(6) no
C8 C26 C34 C40 -179.5(3) no
C8 C26 C34 C44 -0.5(5) no
C9 C26 C34 C40 1.9(5) no
C9 C26 C34 C44 -179.1(3) no
C13 C27 C32 N4 -175.6(4) no
C13 C27 C32 C16 2.6(6) no
C38 C28 C42 N3 -1.0(5) no
C38 C28 C42 C31 178.9(4) no
C42 C28 C38 C24 0.4(4) no
C42 C28 C38 C47 178.9(3) no
C50 C29 C51 C33 -0.8(6) no
C51 C29 C50 C45 1.1(6) no
C39 C33 C51 C29 -0.6(6) no
C51 C33 C39 C13 -179.6(3) no
C51 C33 C39 C45 1.6(6) no
C26 C34 C44 C18 1.7(6) no
C40 C34 C44 C18 -179.3(3) no
C25 C36 C55 C57 -0.7(6) no
C13 C39 C45 C50 179.9(3) no
C33 C39 C45 C50 -1.3(5) no
C39 C45 C50 C29 0.0(6) no
N5 C48 C53 C14 -0.5(5) no
C30 C48 C53 C14 178.3(4) no
C25 C54 C56 C57 -0.4(7) no
C36 C55 C57 C56 -0.6(6) no
C54 C56 C57 C55 1.1(7) no
